data_2207885
loop_
_publ_author_name
'Chen, Shui-Sheng'
'Zhang, Shu-Ping'
'Huang, Cong-Bao'
'Shao, Si-Chang'

_publ_section_title
;
 1-(4-Aminophenyl)ethanone isonicotinoylhydrazone
;
_journal_coeditor_code SJ6169
_journal_issue 1
_journal_name_full 'Acta Crystallographica Section E'
_journal_page_first o31
_journal_page_last o32
_journal_paper_doi 10.1107/S1600536805039516
_journal_volume 62
_journal_year 2006
_chemical_formula_iupac 'C14 H14 N4 O'
_chemical_formula_moiety 'C14 H14 N4 O'
_chemical_formula_sum 'C14 H14 N4 O'
_chemical_formula_weight 254.29
_chemical_name_systematic
;
1-(4-Aminophenyl)ethanone isonicotinoylhydrazone
;
_space_group_IT_number 14
_symmetry_cell_setting monoclinic
_symmetry_space_group_name_Hall '-P 2yn'
_symmetry_space_group_name_H-M 'P 1 21/n 1'
_atom_sites_solution_hydrogens geom
_atom_sites_solution_primary direct
_atom_sites_solution_secondary difmap
_cell_angle_alpha 90.000(3)
_cell_angle_beta 95.415(3)
_cell_angle_gamma 90.000(3)
_cell_formula_units_Z 4
_cell_length_a 7.9137(15)
_cell_length_b 5.3466(10)
_cell_length_c 29.650(6)
_cell_measurement_reflns_used 1324
_cell_measurement_temperature 298(2)
_cell_measurement_theta_max 53.925
_cell_measurement_theta_min 5.224
_cell_volume 1248.9(4)
_computing_cell_refinement 'SAINT (Bruker, 2002)'
_computing_data_collection 'SMART (Bruker, 2002)'
_computing_data_reduction SAINT
_computing_molecular_graphics 'SHELXTL (Bruker, 2000)'
_computing_publication_material SHELXL97
_computing_structure_refinement 'SHELXL97 (Sheldrick, 1997)'
_computing_structure_solution 'SHELXS97 (Sheldrick, 1997)'
_diffrn_ambient_temperature 298(2)
_diffrn_measured_fraction_theta_full 0.993
_diffrn_measured_fraction_theta_max 0.993
_diffrn_measurement_device_type 'Bruker SMART APEX area-detector'
_diffrn_measurement_method '\f and \w'
_diffrn_radiation_monochromator graphite
_diffrn_radiation_source 'fine-focus sealed tube'
_diffrn_radiation_type MoK\a
_diffrn_radiation_wavelength 0.71073
_diffrn_reflns_av_R_equivalents 0.0427
_diffrn_reflns_av_sigmaI/netI 0.0452
_diffrn_reflns_limit_h_max 9
_diffrn_reflns_limit_h_min -9
_diffrn_reflns_limit_k_max 6
_diffrn_reflns_limit_k_min -6
_diffrn_reflns_limit_l_max 35
_diffrn_reflns_limit_l_min -29
_diffrn_reflns_number 5756
_diffrn_reflns_theta_full 25.00
_diffrn_reflns_theta_max 25.00
_diffrn_reflns_theta_min 1.38
_diffrn_standards_number 0
_exptl_absorpt_coefficient_mu 0.090
_exptl_absorpt_correction_T_max 0.9822
_exptl_absorpt_correction_T_min 0.9735
_exptl_absorpt_correction_type multi-scan
_exptl_absorpt_process_details '(SADABS; Bruker, 2002)'
_exptl_crystal_colour colourless
_exptl_crystal_density_diffrn 1.352
_exptl_crystal_density_method 'not measured'
_exptl_crystal_description block
_exptl_crystal_F_000 536
_exptl_crystal_size_max 0.30
_exptl_crystal_size_mid 0.20
_exptl_crystal_size_min 0.20
_refine_diff_density_max 0.310
_refine_diff_density_min -0.229
_refine_ls_extinction_method none
_refine_ls_goodness_of_fit_ref 1.328
_refine_ls_hydrogen_treatment refall
_refine_ls_matrix_type full
_refine_ls_number_parameters 228
_refine_ls_number_reflns 2193
_refine_ls_number_restraints 0
_refine_ls_restrained_S_all 1.328
_refine_ls_R_factor_all 0.1131
_refine_ls_R_factor_gt 0.1003
_refine_ls_shift/su_max 0.000
_refine_ls_shift/su_mean 0.000
_refine_ls_structure_factor_coef Fsqd
_refine_ls_weighting_details 'calc w=1/[\s^2^(Fo^2^)+(0.034P)^2^+1.5639P] where P=(Fo^2^+2Fc^2^)/3'
_refine_ls_weighting_scheme calc
_refine_ls_wR_factor_gt 0.1779
_refine_ls_wR_factor_ref 0.1833
_reflns_number_gt 1936
_reflns_number_total 2193
_reflns_threshold_expression I>2\s(I)
_cod_data_source_file sj6169.cif
_cod_data_source_block I
_cod_depositor_comments
;
The following automatic conversions were performed:
'_symmetry_cell_setting' value 'Monoclinic' changed to 'monoclinic'
according to '/home/saulius/struct/CIF-dictionaries/cif_core.dic'
dictionary named 'cif_core.dic' version 2.4.1 from 2010-06-29.

Automatic conversion script
Id: cif_fix_enum 1527 2010-12-29 10:47:43Z saulius 

The following automatic conversions were performed:

'_symmetry_cell_setting' value 'Monoclinic' changed to 'monoclinic'
according to /home/saulius/struct/CIF-dictionaries/cif_core.dic
dictionary named 'cif_core.dic' version 2.4.1 from 2010-06-29.

Automatic conversion script
Id: cif_fix_values 1715 2011-07-08 13:25:40Z adriana 
;
_cod_original_sg_symbol_H-M 'P 21/n'
_cod_database_code 2207885
_cod_database_fobs_code 2207885

loop_
_symmetry_equiv_pos_as_xyz
'x, y, z'
'-x+1/2, y+1/2, -z+1/2'
'-x, -y, -z'
'x-1/2, -y-1/2, z-1/2'

loop_
_atom_site_label
_atom_site_fract_x
_atom_site_fract_y
_atom_site_fract_z
_atom_site_U_iso_or_equiv
_atom_site_adp_type
_atom_site_calc_flag
_atom_site_occupancy
_atom_site_type_symbol
O1 0.7070(5) 0.6729(6) -0.00750(10) 0.0637(10) Uani d 1 O
N1 0.9652(7) 0.6134(9) 0.26696(13) 0.0618(13) Uani d 1 N
H1A 1.021(6) 0.529(9) 0.2871(16) 0.058(15) Uiso d 1 H
H1B 0.896(6) 0.729(9) 0.2747(15) 0.055(15) Uiso d 1 H
N2 0.7709(4) 0.3526(6) 0.06240(10) 0.0423(9) Uani d 1 N
N3 0.7454(5) 0.2766(7) 0.01766(11) 0.0419(9) Uani d 1 N
H3A 0.749(4) 0.124(7) 0.0101(12) 0.025(10) Uiso d 1 H
N4 0.6067(5) 0.1699(7) -0.14986(11) 0.0475(9) Uani d 1 N
C1 0.8754(5) 0.2929(7) 0.13793(12) 0.0360(9) Uani d 1 C
C2 0.7838(6) 0.4994(8) 0.15080(14) 0.0448(11) Uani d 1 C
H2 0.705(4) 0.572(6) 0.1293(12) 0.029(10) Uiso d 1 H
C3 0.8106(6) 0.6030(8) 0.19332(14) 0.0473(11) Uani d 1 C
H3 0.742(5) 0.748(8) 0.1996(13) 0.044(11) Uiso d 1 H
C4 0.9308(6) 0.5017(8) 0.22575(13) 0.0431(11) Uani d 1 C
C5 1.0166(6) 0.2902(9) 0.21401(14) 0.0492(12) Uani d 1 C
H5 1.089(5) 0.217(7) 0.2360(14) 0.043(11) Uiso d 1 H
C6 0.9887(6) 0.1890(8) 0.17131(14) 0.0432(11) Uani d 1 C
H6 1.059(5) 0.058(8) 0.1648(13) 0.045(12) Uiso d 1 H
C7 0.8539(5) 0.2061(7) 0.09040(12) 0.0331(9) Uani d 1 C
C8 0.9342(8) -0.0317(11) 0.07727(19) 0.0563(14) Uani d 1 C
H8A 0.856(6) -0.137(9) 0.0653(17) 0.070(17) Uiso d 1 H
H8B 1.010(6) 0.002(9) 0.0545(17) 0.072(16) Uiso d 1 H
H8C 1.004(7) -0.101(10) 0.1000(18) 0.087(19) Uiso d 1 H
C9 0.7076(5) 0.4484(8) -0.01463(13) 0.0388(10) Uani d 1 C
C10 0.6681(5) 0.3456(7) -0.06160(12) 0.0354(9) Uani d 1 C
C11 0.7245(6) 0.4743(8) -0.09750(14) 0.0446(11) Uani d 1 C
H11 0.791(5) 0.622(8) -0.0937(13) 0.045(12) Uiso d 1 H
C12 0.6912(6) 0.3807(9) -0.14050(14) 0.0513(12) Uani d 1 C
H12 0.735(5) 0.468(7) -0.1673(13) 0.043(11) Uiso d 1 H
C13 0.5499(6) 0.0522(9) -0.11515(15) 0.0451(11) Uani d 1 C
H13 0.484(5) -0.089(7) -0.1217(12) 0.031(10) Uiso d 1 H
C14 0.5767(6) 0.1298(8) -0.07084(14) 0.0410(10) Uani d 1 C
H14 0.537(5) 0.047(7) -0.0481(13) 0.042(12) Uiso d 1 H

loop_
_atom_site_aniso_label
_atom_site_aniso_U_11
_atom_site_aniso_U_22
_atom_site_aniso_U_33
_atom_site_aniso_U_12
_atom_site_aniso_U_13
_atom_site_aniso_U_23
O1 0.109(3) 0.0379(18) 0.0410(18) 0.0120(18) -0.0096(17) -0.0044(14)
N1 0.094(4) 0.057(3) 0.033(2) 0.013(3) -0.003(2) -0.004(2)
N2 0.062(2) 0.0406(19) 0.0235(17) 0.0065(18) 0.0006(15) 0.0001(15)
N3 0.059(2) 0.035(2) 0.0315(19) 0.0073(18) 0.0002(16) -0.0042(16)
N4 0.055(2) 0.057(2) 0.0306(19) 0.008(2) 0.0054(16) -0.0012(18)
C1 0.040(2) 0.033(2) 0.036(2) -0.0015(19) 0.0057(17) 0.0018(17)
C2 0.048(3) 0.054(3) 0.032(2) 0.010(2) -0.0001(19) 0.008(2)
C3 0.063(3) 0.043(3) 0.036(2) 0.013(2) 0.008(2) 0.003(2)
C4 0.057(3) 0.047(3) 0.026(2) -0.002(2) 0.0060(19) 0.0016(18)
C5 0.059(3) 0.055(3) 0.032(2) 0.007(2) -0.004(2) 0.007(2)
C6 0.048(3) 0.042(2) 0.039(2) 0.008(2) 0.001(2) 0.004(2)
C7 0.038(2) 0.032(2) 0.030(2) -0.0043(18) 0.0090(16) -0.0046(17)
C8 0.067(4) 0.056(3) 0.043(3) 0.015(3) -0.006(3) -0.005(3)
C9 0.050(3) 0.034(2) 0.032(2) 0.0101(19) 0.0008(18) -0.0031(18)
C10 0.040(2) 0.034(2) 0.031(2) 0.0021(19) 0.0029(16) 0.0033(17)
C11 0.050(3) 0.042(2) 0.042(3) -0.005(2) 0.003(2) 0.001(2)
C12 0.067(3) 0.054(3) 0.034(2) -0.002(3) 0.007(2) 0.009(2)
C13 0.047(3) 0.043(3) 0.045(3) 0.001(2) -0.002(2) -0.002(2)
C14 0.051(3) 0.038(2) 0.034(2) 0.003(2) 0.0053(19) 0.0025(19)

loop_
_atom_type_symbol
_atom_type_description
_atom_type_scat_dispersion_real
_atom_type_scat_dispersion_imag
_atom_type_scat_source
C C 0.0033 0.0016 'International Tables Vol C Tables 4.2.6.8 and 6.1.1.4'
H H 0.0000 0.0000 'International Tables Vol C Tables 4.2.6.8 and 6.1.1.4'
N N 0.0061 0.0033 'International Tables Vol C Tables 4.2.6.8 and 6.1.1.4'
O O 0.0106 0.0060 'International Tables Vol C Tables 4.2.6.8 and 6.1.1.4'

loop_
_geom_angle_atom_site_label_1
_geom_angle_atom_site_label_2
_geom_angle_atom_site_label_3
_geom_angle
C4 N1 H1A 117(3)
C4 N1 H1B 118(3)
H1A N1 H1B 120(4)
C7 N2 N3 117.5(3)
C9 N3 N2 119.1(3)
C9 N3 H3A 119(2)
N2 N3 H3A 122(2)
C13 N4 C12 116.3(4)
C6 C1 C2 116.1(4)
C6 C1 C7 124.2(4)
C2 C1 C7 119.6(4)
C3 C2 C1 122.1(4)
C3 C2 H2 120(2)
C1 C2 H2 118(2)
C2 C3 C4 120.7(4)
C2 C3 H3 117(2)
C4 C3 H3 122(2)
N1 C4 C5 121.5(4)
N1 C4 C3 120.8(4)
C5 C4 C3 117.6(4)
C6 C5 C4 120.9(4)
C6 C5 H5 122(3)
C4 C5 H5 117(3)
C5 C6 C1 122.4(4)
C5 C6 H6 116(3)
C1 C6 H6 121(2)
N2 C7 C1 115.6(3)
N2 C7 C8 124.0(4)
C1 C7 C8 120.2(4)
C7 C8 H8A 110(3)
C7 C8 H8B 110(3)
H8A C8 H8B 107(4)
C7 C8 H8C 113(3)
H8A C8 H8C 113(5)
H8B C8 H8C 103(4)
O1 C9 N3 123.8(4)
O1 C9 C10 121.1(4)
N3 C9 C10 115.1(3)
C14 C10 C11 117.9(4)
C14 C10 C9 123.4(4)
C11 C10 C9 118.6(4)
C12 C11 C10 119.2(4)
C12 C11 H11 118(2)
C10 C11 H11 123(2)
N4 C12 C11 123.6(4)
N4 C12 H12 115(2)
C11 C12 H12 121(2)
N4 C13 C14 124.6(4)
N4 C13 H13 117(2)
C14 C13 H13 118(2)
C13 C14 C10 118.3(4)
C13 C14 H14 123(3)
C10 C14 H14 119(3)

loop_
_geom_bond_atom_site_label_1
_geom_bond_atom_site_label_2
_geom_bond_distance
O1 C9 1.219(5)
N1 C4 1.364(5)
N1 H1A 0.84(5)
N1 H1B 0.87(5)
N2 C7 1.277(5)
N2 N3 1.384(4)
N3 C9 1.340(5)
N3 H3A 0.85(4)
N4 C13 1.321(5)
N4 C12 1.326(6)
C1 C6 1.387(5)
C1 C2 1.393(6)
C1 C7 1.478(5)
C2 C3 1.375(6)
C2 H2 0.93(4)
C3 C4 1.397(6)
C3 H3 0.97(4)
C4 C5 1.381(6)
C5 C6 1.375(6)
C5 H5 0.91(4)
C6 H6 0.92(4)
C7 C8 1.489(6)
C8 H8A 0.89(5)
C8 H8B 0.96(5)
C8 H8C 0.91(6)
C9 C10 1.503(5)
C10 C14 1.375(5)
C10 C11 1.377(5)
C11 C12 1.372(6)
C11 H11 0.95(4)
C12 H12 1.01(4)
C13 C14 1.375(6)
C13 H13 0.93(4)
C14 H14 0.89(4)

loop_
_geom_hbond_atom_site_label_D
_geom_hbond_atom_site_label_H
_geom_hbond_atom_site_label_A
_geom_hbond_site_symmetry_A
_geom_hbond_distance_DH
_geom_hbond_distance_HA
_geom_hbond_distance_DA
_geom_hbond_angle_DHA
N1 H1A N4 4_666 0.84(5) 2.20(5) 3.018(6) 164(4)
N3 H3A O1 1_545 0.85(4) 2.48(4) 3.320(5) 169(3)

loop_
_geom_torsion_atom_site_label_1
_geom_torsion_atom_site_label_2
_geom_torsion_atom_site_label_3
_geom_torsion_atom_site_label_4
_geom_torsion
C7 N2 N3 C9 -159.7(4)
C6 C1 C2 C3 3.5(6)
C7 C1 C2 C3 -173.6(4)
C1 C2 C3 C4 -0.8(7)
C2 C3 C4 N1 175.8(4)
C2 C3 C4 C5 -2.2(7)
N1 C4 C5 C6 -175.7(4)
C3 C4 C5 C6 2.3(7)
C4 C5 C6 C1 0.5(7)
C2 C1 C6 C5 -3.4(6)
C7 C1 C6 C5 173.6(4)
N3 N2 C7 C1 -179.0(3)
N3 N2 C7 C8 4.3(6)
C6 C1 C7 N2 -166.3(4)
C2 C1 C7 N2 10.6(5)
C6 C1 C7 C8 10.6(6)
C2 C1 C7 C8 -172.5(4)
N2 N3 C9 O1 6.0(7)
N2 N3 C9 C10 -175.2(3)
O1 C9 C10 C14 -142.3(4)
N3 C9 C10 C14 38.8(6)
O1 C9 C10 C11 37.0(6)
N3 C9 C10 C11 -141.8(4)
C14 C10 C11 C12 -1.5(6)
C9 C10 C11 C12 179.1(4)
C13 N4 C12 C11 1.7(7)
C10 C11 C12 N4 -0.1(7)
C12 N4 C13 C14 -1.9(6)
N4 C13 C14 C10 0.4(7)
C11 C10 C14 C13 1.3(6)
C9 C10 C14 C13 -179.3(4)

loop_
_cod_related_entry_id
_cod_related_entry_database
_cod_related_entry_code
1 ChemSpider 7842866
